data_1573758
loop_
_publ_author_name
'Li, Hongxu'
'Cao, Rui'
'Tao, Min'
'Jiang, Jiawei'
'Xiao, Yin'

_publ_section_title
;
 Chiral Perovskites with Unique 1D Chain Structure: Impact of Chiral
 Ligand Geometry on Local Inversion Asymmetry and Chiral-induced Spin
 Selectivity
;
_journal_name_full 'Chemical Science'
_journal_paper_doi 10.1039/D4SC08434A
_journal_year 2025
_chemical_absolute_configuration ad
_chemical_formula_moiety 'I3 Pb, C3 H10 N O'
_chemical_formula_sum 'C3 H10 I3 N O Pb'
_chemical_formula_weight 664.01
_space_group_crystal_system orthorhombic
_space_group_IT_number 19
_space_group_name_Hall 'P 2ac 2ab'
_space_group_name_H-M_alt 'P 21 21 21'
_atom_sites_solution_hydrogens geom
_atom_sites_solution_primary dual
_audit_creation_date 2023-12-22
_audit_creation_method
;
Olex2 1.5
(compiled 2023.03.06 svn.rbb2c1857 for OlexSys, GUI svn.r6748)
;
_audit_update_record
;
2024-07-22 deposited with the CCDC.	2025-01-22 downloaded from the CCDC.
;
_cell_angle_alpha 90
_cell_angle_beta 90
_cell_angle_gamma 90
_cell_formula_units_Z 4
_cell_length_a 4.58990(10)
_cell_length_b 11.5987(4)
_cell_length_c 22.0076(6)
_cell_measurement_reflns_used 5551
_cell_measurement_temperature 113.15
_cell_measurement_theta_max 31.3820
_cell_measurement_theta_min 1.8370
_cell_volume 1171.62(6)
_computing_cell_refinement 'CrysAlisPro 1.171.39.46e (Rigaku OD, 2018)'
_computing_data_collection 'CrysAlisPro 1.171.39.46e (Rigaku OD, 2018)'
_computing_data_reduction 'CrysAlisPro 1.171.39.46e (Rigaku OD, 2018)'
_computing_molecular_graphics 'Olex2 1.5 (Dolomanov et al., 2009)'
_computing_publication_material 'Olex2 1.5 (Dolomanov et al., 2009)'
_computing_structure_refinement 'SHELXL 2018/3 (Sheldrick, 2015)'
_computing_structure_solution 'SHELXT 2018/2 (Sheldrick, 2018)'
_diffrn_ambient_temperature 113.15
_diffrn_detector 'CCD plate'
_diffrn_measured_fraction_theta_full 0.999
_diffrn_measured_fraction_theta_max 0.999
_diffrn_measurement_details
;
List of Runs (angles in degrees, time in seconds):

  # Type    Start    End  Width  t~exp~   \w     \q     \k     \f   Frames
#--------------------------------------------------------------------------
  1  \w   -106.00  55.00   1.00    2.00    --  -16.40  -6.00 110.00  161
  2  \w   -105.00  14.00   1.00    2.00    --  -16.40 -70.00   0.00  119
  3  \w    -40.00  50.00   1.00    2.00    --  -16.40  38.00 -60.00   90
;
_diffrn_measurement_device 'four-circle diffractometer'
_diffrn_measurement_device_type 'Rigaku MM007 Saturn944+'
_diffrn_measurement_method '\w scans'
_diffrn_orient_matrix_type 'CrysAlisPro convention (1999,Acta A55,543-557)'
_diffrn_orient_matrix_UB_11 0.0112343000
_diffrn_orient_matrix_UB_12 0.0126129000
_diffrn_orient_matrix_UB_13 0.0314361000
_diffrn_orient_matrix_UB_21 0.0037019000
_diffrn_orient_matrix_UB_22 -0.0598335000
_diffrn_orient_matrix_UB_23 0.0066086000
_diffrn_orient_matrix_UB_31 0.1541493000
_diffrn_orient_matrix_UB_32 0.0005402000
_diffrn_orient_matrix_UB_33 -0.0024605000
_diffrn_radiation_monochromator mirror
_diffrn_radiation_probe x-ray
_diffrn_radiation_type 'Mo K\a'
_diffrn_radiation_wavelength 0.71073
_diffrn_reflns_av_R_equivalents 0.1371
_diffrn_reflns_av_unetI/netI 0.0828
_diffrn_reflns_Laue_measured_fraction_full 0.999
_diffrn_reflns_Laue_measured_fraction_max 0.999
_diffrn_reflns_limit_h_max 5
_diffrn_reflns_limit_h_min -5
_diffrn_reflns_limit_k_max 14
_diffrn_reflns_limit_k_min -14
_diffrn_reflns_limit_l_max 27
_diffrn_reflns_limit_l_min -27
_diffrn_reflns_number 9816
_diffrn_reflns_point_group_measured_fraction_full 1.000
_diffrn_reflns_point_group_measured_fraction_max 1.000
_diffrn_reflns_theta_full 25.242
_diffrn_reflns_theta_max 26.369
_diffrn_reflns_theta_min 1.851
_diffrn_source 'Rotating-anode X-ray tube'
_diffrn_source_type 'Rigaku (Mo) X-ray Source'
_exptl_absorpt_coefficient_mu 22.254
_exptl_absorpt_correction_T_max 1.00000
_exptl_absorpt_correction_T_min 0.02110
_exptl_absorpt_correction_type multi-scan
_exptl_absorpt_process_details 'CrysAlisPro 1.171.39.46e (Rigaku Oxford Diffraction, 2018)'
_exptl_crystal_density_diffrn 3.764
_exptl_crystal_description needle
_exptl_crystal_F_000 1136
_exptl_crystal_size_max 0.29
_exptl_crystal_size_mid 0.05
_exptl_crystal_size_min 0.05
_refine_diff_density_max 2.111
_refine_diff_density_min -1.833
_refine_diff_density_rms 0.382
_refine_ls_abs_structure_details
;
 Flack x determined using 760 quotients [(I+)-(I-)]/[(I+)+(I-)]
 (Parsons, Flack and Wagner, Acta Cryst. B69 (2013) 249-259).
;
_refine_ls_abs_structure_Flack -0.010(8)
_refine_ls_extinction_method none
_refine_ls_goodness_of_fit_ref 1.006
_refine_ls_hydrogen_treatment constr
_refine_ls_matrix_type full
_refine_ls_number_parameters 85
_refine_ls_number_reflns 2411
_refine_ls_number_restraints 6
_refine_ls_restrained_S_all 1.005
_refine_ls_R_factor_all 0.0464
_refine_ls_R_factor_gt 0.0433
_refine_ls_shift/su_max 0.000
_refine_ls_shift/su_mean 0.000
_refine_ls_structure_factor_coef Fsqd
_refine_ls_weighting_details 'w=1/[\s^2^(Fo^2^)+(0.0233P)^2^] where P=(Fo^2^+2Fc^2^)/3'
_refine_ls_weighting_scheme calc
_refine_ls_wR_factor_gt 0.0902
_refine_ls_wR_factor_ref 0.0925
_reflns_Friedel_coverage 0.670
_reflns_Friedel_fraction_full 1.000
_reflns_Friedel_fraction_max 1.000
_reflns_number_gt 2222
_reflns_number_total 2411
_reflns_threshold_expression 'I > 2\s(I)'
_cod_data_source_file d4sc08434a2.cif
_cod_data_source_block r20231106c
_cod_database_code 1573758
_shelx_shelxl_version_number 2018/3
_shelx_space_group_comment
;
The symmetry employed for this shelxl refinement is uniquely defined
by the following loop, which should always be used as a source of
symmetry information in preference to the above space-group names.
They are only intended as comments.
;
_shelx_estimated_absorpt_t_max 0.402
_shelx_estimated_absorpt_t_min 0.060
_olex2_refinement_description
;
1. Fixed Uiso
 At 1.2 times of:
  All C(H) groups, All C(H,H) groups, All N(H,H,H) groups
 At 1.5 times of:
  All C(H,H,H) groups, All O(H) groups
2. Uiso/Uaniso restraints and constraints
Uanis(C2) \\sim Ueq: with sigma of 0.01 and sigma for terminal atoms of 0.02
3.a Ternary CH refined with riding coordinates:
 C2(H2)
3.b Secondary CH2 refined with riding coordinates:
 C3(H3A,H3B)
3.c Idealised Me refined as rotating group:
 N1(H1A,H1B,H1C), C1(H1D,H1E,H1F)
3.d Idealised tetrahedral OH refined as rotating group:
 O1(H1)
;
_olex2_submission_special_instructions 'No special instructions were received'
_oxdiff_exptl_absorpt_empirical_details
;
Empirical correction (ABSPACK) includes:
- Absorption correction using spherical harmonics
- Frame scaling
;
_oxdiff_exptl_absorpt_empirical_full_max 15.090
_oxdiff_exptl_absorpt_empirical_full_min 0.411

loop_
_space_group_symop_operation_xyz
'x, y, z'
'-x+1/2, -y, z+1/2'
'-x, y+1/2, -z+1/2'
'x+1/2, -y+1/2, -z'

loop_
_atom_site_label
_atom_site_type_symbol
_atom_site_fract_x
_atom_site_fract_y
_atom_site_fract_z
_atom_site_U_iso_or_equiv
_atom_site_adp_type
_atom_site_occupancy
_atom_site_site_symmetry_order
_atom_site_calc_flag
_atom_site_refinement_flags_posn
_atom_site_refinement_flags_adp
_atom_site_refinement_flags_occupancy
_atom_site_disorder_assembly
_atom_site_disorder_group
Pb1 Pb -0.52222(16) 0.30550(6) 0.59003(2) 0.01700(19) Uani 1 1 d . . . . .
I1 I -1.0124(3) 0.16162(9) 0.66010(4) 0.0180(3) Uani 1 1 d . . . . .
I2 I -1.0128(3) 0.42926(9) 0.50855(4) 0.0189(3) Uani 1 1 d . . . . .
I3 I -0.5429(2) 0.48593(10) 0.68807(5) 0.0192(3) Uani 1 1 d . . . . .
O1 O -0.459(2) 0.9076(10) 0.6381(4) 0.018(3) Uani 1 1 d . . . . .
H1 H -0.479768 0.962796 0.613788 0.027 Uiso 1 1 calc R U . . .
N1 N 0.048(3) 0.8516(13) 0.7096(6) 0.021(3) Uani 1 1 d . . . . .
H1A H 0.191055 0.886723 0.687786 0.025 Uiso 1 1 calc R U . . .
H1B H 0.128650 0.812872 0.741405 0.025 Uiso 1 1 calc R U . . .
H1C H -0.078044 0.905765 0.723963 0.025 Uiso 1 1 calc R U . . .
C1 C -0.375(4) 0.7440(17) 0.5702(7) 0.020(4) Uani 1 1 d . . . . .
H1D H -0.530427 0.700417 0.590137 0.030 Uiso 1 1 calc R U . . .
H1E H -0.223249 0.690737 0.556116 0.030 Uiso 1 1 calc R U . . .
H1F H -0.454824 0.786061 0.535348 0.030 Uiso 1 1 calc R U . . .
C2 C -0.243(3) 0.8291(15) 0.6150(7) 0.015(4) Uani 1 1 d . U . . .
H2 H -0.087647 0.874319 0.593973 0.018 Uiso 1 1 calc R U . . .
C3 C -0.112(3) 0.7691(15) 0.6700(7) 0.018(4) Uani 1 1 d . . . . .
H3A H -0.269050 0.731833 0.693709 0.022 Uiso 1 1 calc R U . . .
H3B H 0.023564 0.708138 0.656097 0.022 Uiso 1 1 calc R U . . .

loop_
_atom_site_aniso_label
_atom_site_aniso_U_11
_atom_site_aniso_U_22
_atom_site_aniso_U_33
_atom_site_aniso_U_23
_atom_site_aniso_U_13
_atom_site_aniso_U_12
Pb1 0.0138(3) 0.0229(4) 0.0143(3) 0.0001(2) 0.0003(3) -0.0005(3)
I1 0.0171(6) 0.0205(6) 0.0164(5) 0.0018(4) -0.0006(5) -0.0012(6)
I2 0.0193(6) 0.0234(6) 0.0140(5) 0.0024(4) 0.0008(5) -0.0002(6)
I3 0.0188(6) 0.0218(6) 0.0171(6) -0.0004(4) 0.0002(5) -0.0015(5)
O1 0.016(6) 0.022(7) 0.016(6) 0.003(5) 0.004(5) 0.003(6)
N1 0.016(8) 0.031(9) 0.016(7) 0.005(6) 0.006(6) -0.001(8)
C1 0.024(10) 0.029(11) 0.007(8) -0.005(8) -0.004(7) -0.001(8)
C2 0.007(7) 0.019(8) 0.019(8) 0.005(7) 0.002(6) -0.005(6)
C3 0.011(8) 0.019(10) 0.024(10) 0.009(8) -0.005(7) -0.004(7)

loop_
_atom_type_symbol
_atom_type_description
_atom_type_scat_dispersion_real
_atom_type_scat_dispersion_imag
_atom_type_scat_source
C C 0.0033 0.0016 'International Tables Vol C Tables 4.2.6.8 and 6.1.1.4'
H H 0.0000 0.0000 'International Tables Vol C Tables 4.2.6.8 and 6.1.1.4'
I I -0.4742 1.8119 'International Tables Vol C Tables 4.2.6.8 and 6.1.1.4'
N N 0.0061 0.0033 'International Tables Vol C Tables 4.2.6.8 and 6.1.1.4'
O O 0.0106 0.0060 'International Tables Vol C Tables 4.2.6.8 and 6.1.1.4'
Pb Pb -3.3944 10.1111 'International Tables Vol C Tables 4.2.6.8 and 6.1.1.4'

loop_
_geom_angle_atom_site_label_1
_geom_angle_atom_site_label_2
_geom_angle_atom_site_label_3
_geom_angle
_geom_angle_site_symmetry_1
_geom_angle_site_symmetry_3
_geom_angle_publ_flag
I1 Pb1 I1 90.56(3) . 1_655 ?
I1 Pb1 I2 88.34(3) 1_655 1_655 ?
I1 Pb1 I2 90.53(3) . . ?
I1 Pb1 I2 173.90(3) . 1_655 ?
I2 Pb1 I1 173.79(3) . 1_655 ?
I2 Pb1 I2 89.94(3) . 1_655 ?
I3 Pb1 I1 89.71(3) . . ?
I3 Pb1 I1 92.26(3) . 1_655 ?
I3 Pb1 I2 96.33(3) . 1_655 ?
I3 Pb1 I2 93.86(3) . . ?
Pb1 I1 Pb1 90.56(3) . 1_455 ?
Pb1 I2 Pb1 89.94(3) . 1_455 ?
C2 O1 H1 109.5 . . ?
H1A N1 H1B 109.5 . . ?
H1A N1 H1C 109.5 . . ?
H1B N1 H1C 109.5 . . ?
C3 N1 H1A 109.5 . . ?
C3 N1 H1B 109.5 . . ?
C3 N1 H1C 109.5 . . ?
H1D C1 H1E 109.5 . . ?
H1D C1 H1F 109.5 . . ?
H1E C1 H1F 109.5 . . ?
C2 C1 H1D 109.5 . . ?
C2 C1 H1E 109.5 . . ?
C2 C1 H1F 109.5 . . ?
O1 C2 C1 111.6(13) . . ?
O1 C2 H2 108.9 . . ?
O1 C2 C3 106.3(12) . . ?
C1 C2 H2 108.9 . . ?
C1 C2 C3 112.1(15) . . ?
C3 C2 H2 108.9 . . ?
N1 C3 C2 111.6(14) . . ?
N1 C3 H3A 109.3 . . ?
N1 C3 H3B 109.3 . . ?
C2 C3 H3A 109.3 . . ?
C2 C3 H3B 109.3 . . ?
H3A C3 H3B 108.0 . . ?

loop_
_geom_bond_atom_site_label_1
_geom_bond_atom_site_label_2
_geom_bond_distance
_geom_bond_site_symmetry_2
_geom_bond_publ_flag
Pb1 I1 3.1976(12) . ?
Pb1 I1 3.2617(12) 1_655 ?
Pb1 I2 3.2166(12) . ?
Pb1 I2 3.2777(12) 1_655 ?
Pb1 I3 3.0074(12) . ?
O1 H1 0.8400 . ?
O1 C2 1.439(19) . ?
N1 H1A 0.9100 . ?
N1 H1B 0.9100 . ?
N1 H1C 0.9100 . ?
N1 C3 1.49(2) . ?
C1 H1D 0.9800 . ?
C1 H1E 0.9800 . ?
C1 H1F 0.9800 . ?
C1 C2 1.52(2) . ?
C2 H2 1.0000 . ?
C2 C3 1.52(2) . ?
C3 H3A 0.9900 . ?
C3 H3B 0.9900 . ?

loop_
_geom_torsion_atom_site_label_1
_geom_torsion_atom_site_label_2
_geom_torsion_atom_site_label_3
_geom_torsion_atom_site_label_4
_geom_torsion
_geom_torsion_site_symmetry_1
_geom_torsion_site_symmetry_2
_geom_torsion_site_symmetry_3
_geom_torsion_site_symmetry_4
_geom_torsion_publ_flag
O1 C2 C3 N1 -64.9(16) . . . . ?
C1 C2 C3 N1 172.9(13) . . . . ?
